data_4107862
loop_
_publ_author_name
'Alfred J. Wooten'
'Patrick J. Carroll'
'Patrick J. Walsh'

_publ_section_title
;
 Insight into Substrate Binding in Shibasaki's Li3(THF)n(BINOLate)3Ln
 Complexes and Implications in Catalysis
;
_journal_name_full 'Journal of the American Chemical Society'
_journal_page_first 7407
_journal_page_last 7419
_journal_paper_doi 10.1021/ja7107933
_journal_volume 130
_journal_year 2008
_chemical_formula_sum 'C72 H72 Li3 N6 O6 Y'
_chemical_formula_weight 1227.09
_space_group_IT_number 5
_symmetry_cell_setting monoclinic
_symmetry_Int_Tables_number 5
_symmetry_space_group_name_Hall 'C 2y'
_symmetry_space_group_name_H-M 'C 1 2 1'
_atom_sites_solution_hydrogens geom
_atom_sites_solution_primary direct
_audit_creation_method SHELXL-97
_cell_angle_alpha 90.00
_cell_angle_beta 117.8850(10)
_cell_angle_gamma 90.00
_cell_formula_units_Z 4
_cell_length_a 21.3885(13)
_cell_length_b 15.3559(8)
_cell_length_c 21.9899(14)
_cell_measurement_temperature 143(1)
_cell_volume 6383.8(7)
_computing_data_collection 'CrystalClear (Rigaku, 1999)'
_computing_data_reduction 'CrystalClear (Rigaku, 1999)'
_computing_structure_refinement 'SHELXL-97 (Sheldrick, 1997)'
_computing_structure_solution 'SIR97 (Altomare, 1999)'
_diffrn_ambient_temperature 143(1)
_diffrn_measured_fraction_theta_full 0.992
_diffrn_measured_fraction_theta_max 0.992
_diffrn_measurement_device 'CCD Area Detector'
_diffrn_measurement_device_type 'Rigaku Mercury'
_diffrn_measurement_method 'phi and omega rotations'
_diffrn_radiation_monochromator graphite
_diffrn_radiation_source 'rotating anode'
_diffrn_radiation_type MoK\a
_diffrn_radiation_wavelength 0.71069
_diffrn_reflns_av_R_equivalents 0.0225
_diffrn_reflns_av_sigmaI/netI 0.0336
_diffrn_reflns_limit_h_max 27
_diffrn_reflns_limit_h_min -21
_diffrn_reflns_limit_k_max 19
_diffrn_reflns_limit_k_min -19
_diffrn_reflns_limit_l_max 22
_diffrn_reflns_limit_l_min -28
_diffrn_reflns_number 37830
_diffrn_reflns_theta_full 27.48
_diffrn_reflns_theta_max 27.48
_diffrn_reflns_theta_min 2.65
_exptl_absorpt_coefficient_mu 0.971
_exptl_absorpt_correction_T_max 1.0000
_exptl_absorpt_correction_T_min 0.8513
_exptl_absorpt_correction_type multi-scan
_exptl_crystal_density_diffrn 1.277
_exptl_crystal_F_000 2568
_exptl_crystal_size_max 0.35
_exptl_crystal_size_mid 0.20
_exptl_crystal_size_min 0.18
_refine_diff_density_max 0.628
_refine_diff_density_min -0.323
_refine_diff_density_rms 0.049
_refine_ls_abs_structure_details 'Flack H D (1983), Acta Cryst. A39, 876-881'
_refine_ls_abs_structure_Flack -0.030(3)
_refine_ls_extinction_method none
_refine_ls_goodness_of_fit_ref 1.053
_refine_ls_hydrogen_treatment constr
_refine_ls_matrix_type full
_refine_ls_number_parameters 796
_refine_ls_number_reflns 13846
_refine_ls_number_restraints 1
_refine_ls_restrained_S_all 1.053
_refine_ls_R_factor_all 0.0506
_refine_ls_R_factor_gt 0.0440
_refine_ls_shift/su_max 0.001
_refine_ls_shift/su_mean 0.000
_refine_ls_structure_factor_coef Fsqd
_refine_ls_weighting_details 'calc w=1/[\s^2^(Fo^2^)+(0.0421P)^2^+7.0576P] where P=(Fo^2^+2Fc^2^)/3'
_refine_ls_weighting_scheme calc
_refine_ls_wR_factor_gt 0.0972
_refine_ls_wR_factor_ref 0.1016
_reflns_number_gt 12634
_reflns_number_total 13846
_reflns_threshold_expression >2sigma(I)
_cod_data_source_file ja7107933-file001.cif
_cod_data_source_block shelxl
_cod_original_sg_symbol_H-M 'C 2 '
_cod_database_code 4107862

loop_
_symmetry_equiv_pos_as_xyz
'x, y, z'
'-x, y, -z'
'x+1/2, y+1/2, z'
'-x+1/2, y+1/2, -z'

loop_
_atom_site_label
_atom_site_type_symbol
_atom_site_fract_x
_atom_site_fract_y
_atom_site_fract_z
_atom_site_U_iso_or_equiv
_atom_site_adp_type
_atom_site_occupancy
_atom_site_symmetry_multiplicity
_atom_site_calc_flag
_atom_site_refinement_flags
Y1 Y 0.5000 0.39604(2) 1.0000 0.03263(10) Uani 1 2 d S
Li1 Li 0.6460(3) 0.4871(4) 1.0849(3) 0.0512(13) Uani 1 1 d .
Li2 Li 0.5000 0.1938(5) 1.0000 0.0442(18) Uani 1 2 d S
C1 C 0.60832(14) 0.29277(17) 0.97453(14) 0.0298(5) Uani 1 1 d .
C2 C 0.61374(16) 0.3136(2) 0.91421(15) 0.0401(7) Uani 1 1 d .
H2 H 0.5728 0.3166 0.8722 0.053 Uiso 1 1 calc R
C3 C 0.67724(17) 0.3293(2) 0.91651(16) 0.0429(7) Uani 1 1 d .
H3 H 0.6795 0.3419 0.8762 0.057 Uiso 1 1 calc R
C4 C 0.74008(17) 0.3265(2) 0.98004(16) 0.0390(7) Uani 1 1 d .
C5 C 0.8071(2) 0.3471(3) 0.9846(2) 0.0539(10) Uani 1 1 d .
H5 H 0.8100 0.3614 0.9448 0.072 Uiso 1 1 calc R
C6 C 0.86708(17) 0.3462(2) 1.0465(2) 0.0553(9) Uani 1 1 d .
H6 H 0.9104 0.3607 1.0489 0.074 Uiso 1 1 calc R
C7 C 0.86311(16) 0.3237(2) 1.10558(18) 0.0485(8) Uani 1 1 d .
H7 H 0.9042 0.3227 1.1475 0.064 Uiso 1 1 calc R
C8 C 0.79979(15) 0.3029(2) 1.10335(16) 0.0385(6) Uani 1 1 d .
H8 H 0.7986 0.2880 1.1438 0.051 Uiso 1 1 calc R
C9 C 0.73604(14) 0.30361(18) 1.04039(15) 0.0322(6) Uani 1 1 d .
C10 C 0.66918(14) 0.28470(17) 1.03719(14) 0.0292(5) Uani 1 1 d .
C11 C 0.66412(13) 0.25734(18) 1.09976(13) 0.0311(6) Uani 1 1 d .
C12 C 0.69247(14) 0.17517(19) 1.13118(14) 0.0366(6) Uani 1 1 d .
C13 C 0.72445(16) 0.1169(2) 1.10374(17) 0.0450(7) Uani 1 1 d .
H13 H 0.7272 0.1327 1.0642 0.060 Uiso 1 1 calc R
C14 C 0.7512(2) 0.0387(2) 1.1337(2) 0.0613(10) Uani 1 1 d .
H14 H 0.7721 0.0023 1.1146 0.081 Uiso 1 1 calc R
C15 C 0.7478(2) 0.0124(3) 1.1927(2) 0.0707(12) Uani 1 1 d .
H15 H 0.7662 -0.0413 1.2127 0.094 Uiso 1 1 calc R
C16 C 0.7175(2) 0.0656(3) 1.2208(2) 0.0659(11) Uani 1 1 d .
H16 H 0.7150 0.0475 1.2599 0.088 Uiso 1 1 calc R
C17 C 0.68951(17) 0.1487(2) 1.19157(16) 0.0484(8) Uani 1 1 d .
C18 C 0.65651(19) 0.2042(3) 1.21859(17) 0.0551(9) Uani 1 1 d .
H18 H 0.6542 0.1878 1.2582 0.073 Uiso 1 1 calc R
C19 C 0.62774(17) 0.2815(2) 1.18790(15) 0.0475(8) Uani 1 1 d .
H19 H 0.6057 0.3166 1.2067 0.063 Uiso 1 1 calc R
C20 C 0.63076(14) 0.30967(18) 1.12726(14) 0.0330(6) Uani 1 1 d .
C21 C 0.45952(14) 0.57343(18) 1.04478(15) 0.0341(6) Uani 1 1 d .
C22 C 0.44984(17) 0.5768(2) 1.10475(16) 0.0435(7) Uani 1 1 d .
H22 H 0.4235 0.5334 1.1117 0.058 Uiso 1 1 calc R
C23 C 0.47769(17) 0.6409(2) 1.15149(16) 0.0461(7) Uani 1 1 d .
H23 H 0.4696 0.6417 1.1895 0.061 Uiso 1 1 calc R
C24 C 0.51946(16) 0.7074(2) 1.14330(15) 0.0376(6) Uani 1 1 d .
C25 C 0.55229(17) 0.7724(2) 1.19361(15) 0.0463(8) Uani 1 1 d .
H25 H 0.5446 0.7737 1.2319 0.062 Uiso 1 1 calc R
C26 C 0.5950(2) 0.8334(3) 1.18726(19) 0.0550(9) Uani 1 1 d .
H26 H 0.6163 0.8756 1.2211 0.073 Uiso 1 1 calc R
C27 C 0.60676(19) 0.8323(2) 1.12968(18) 0.0530(8) Uani 1 1 d .
H27 H 0.6365 0.8735 1.1256 0.071 Uiso 1 1 calc R
C28 C 0.57419(17) 0.7701(2) 1.07897(16) 0.0428(7) Uani 1 1 d .
H28 H 0.5820 0.7705 1.0407 0.057 Uiso 1 1 calc R
C29 C 0.52956(16) 0.7060(2) 1.08383(15) 0.0335(6) Uani 1 1 d .
C30 C 0.49642(14) 0.64016(18) 1.03235(13) 0.0316(5) Uani 1 1 d .
C31 C 0.7814(3) 0.5573(5) 1.1628(3) 0.120(2) Uani 1 1 d .
H31A H 0.8031 0.5123 1.1974 0.159 Uiso 1 1 calc R
H31B H 0.8191 0.5933 1.1637 0.159 Uiso 1 1 calc R
C32 C 0.7374(3) 0.6100(4) 1.1808(4) 0.128(3) Uani 1 1 d .
H32A H 0.7641 0.6259 1.2289 0.170 Uiso 1 1 calc R
H32B H 0.7263 0.6633 1.1541 0.170 Uiso 1 1 calc R
C33 C 0.7401(3) 0.5699(5) 1.0418(3) 0.111(2) Uani 1 1 d .
H33A H 0.7153 0.5400 0.9987 0.167 Uiso 1 1 calc R
H33B H 0.7869 0.5843 1.0495 0.167 Uiso 1 1 calc R
H33C H 0.7151 0.6223 1.0408 0.167 Uiso 1 1 calc R
C34 C 0.6732(4) 0.5233(4) 1.2271(3) 0.112(2) Uani 1 1 d .
H34A H 0.6271 0.4993 1.2135 0.168 Uiso 1 1 calc R
H34B H 0.6855 0.5621 1.2653 0.168 Uiso 1 1 calc R
H34C H 0.7073 0.4770 1.2405 0.168 Uiso 1 1 calc R
C35 C 0.4924(9) 0.0154(4) 0.9698(4) 0.208(5) Uani 1 1 d .
H35A H 0.4486 -0.0173 0.9465 0.276 Uiso 1 1 calc R
H35B H 0.5284 -0.0192 0.9660 0.276 Uiso 1 1 calc R
C36 C 0.5284(3) 0.0934(4) 0.8976(3) 0.114(2) Uani 1 1 d .
H36A H 0.5207 0.1467 0.8722 0.171 Uiso 1 1 calc R
H36B H 0.5177 0.0449 0.8668 0.171 Uiso 1 1 calc R
H36C H 0.5769 0.0902 0.9323 0.171 Uiso 1 1 calc R
N1 N 0.74441(17) 0.5158(2) 1.0953(2) 0.0704(10) Uani 1 1 d .
H1A H 0.7670 0.4655 1.0954 0.094 Uiso 1 1 calc R
N2 N 0.67289(16) 0.5706(2) 1.17024(19) 0.0668(9) Uani 1 1 d .
H2A H 0.6393 0.6130 1.1574 0.089 Uiso 1 1 calc R
N3 N 0.4833(2) 0.0912(2) 0.9295(2) 0.0813(12) Uani 1 1 d .
H3A H 0.4375 0.0933 0.8959 0.108 Uiso 1 1 calc R
O1 O 0.54387(9) 0.28230(12) 0.96932(10) 0.0337(4) Uani 1 1 d .
O2 O 0.60175(9) 0.38578(13) 1.09913(9) 0.0346(4) Uani 1 1 d .
O3 O 0.43227(11) 0.50600(14) 1.00230(11) 0.0356(5) Uani 1 1 d .
Y1' Y 0.5000 0.63447(2) 0.5000 0.03268(10) Uani 1 2 d S
Li1' Li 0.4398(3) 0.5421(3) 0.5903(3) 0.0426(12) Uani 1 1 d .
Li2' Li 0.5000 0.8399(6) 0.5000 0.0452(19) Uani 1 2 d S
C1' C 0.36865(14) 0.73757(18) 0.48129(14) 0.0315(6) Uani 1 1 d .
C2' C 0.30306(16) 0.7167(2) 0.42267(15) 0.0406(7) Uani 1 1 d .
H2' H 0.3007 0.7137 0.3794 0.054 Uiso 1 1 calc R
C3' C 0.24431(16) 0.7012(2) 0.42947(16) 0.0426(7) Uani 1 1 d .
H3' H 0.2020 0.6886 0.3905 0.057 Uiso 1 1 calc R
C4' C 0.24579(16) 0.7038(2) 0.49436(17) 0.0388(7) Uani 1 1 d .
C5' C 0.18538(17) 0.6833(2) 0.5028(2) 0.0495(9) Uani 1 1 d .
H5' H 0.1433 0.6682 0.4645 0.066 Uiso 1 1 calc R
C6' C 0.18803(18) 0.6853(2) 0.5654(2) 0.0538(9) Uani 1 1 d .
H6' H 0.1477 0.6734 0.5698 0.072 Uiso 1 1 calc R
C7' C 0.25191(17) 0.7053(2) 0.62374(18) 0.0473(8) Uani 1 1 d .
H7' H 0.2538 0.7053 0.6669 0.063 Uiso 1 1 calc R
C8' C 0.31155(16) 0.72490(19) 0.61818(16) 0.0379(6) Uani 1 1 d .
H8' H 0.3534 0.7378 0.6575 0.050 Uiso 1 1 calc R
C9' C 0.30995(14) 0.72569(18) 0.55308(14) 0.0316(6) Uani 1 1 d .
C10' C 0.37144(13) 0.74539(17) 0.54533(14) 0.0300(5) Uani 1 1 d .
C11' C 0.43843(14) 0.77439(18) 0.60560(14) 0.0313(6) Uani 1 1 d .
C12' C 0.44236(15) 0.85740(18) 0.63710(14) 0.0333(6) Uani 1 1 d .
C13' C 0.38317(17) 0.91392(19) 0.61453(16) 0.0416(7) Uani 1 1 d .
H13' H 0.3405 0.8973 0.5775 0.055 Uiso 1 1 calc R
C14' C 0.3873(2) 0.9924(2) 0.64598(19) 0.0523(8) Uani 1 1 d .
H14' H 0.3477 1.0283 0.6302 0.070 Uiso 1 1 calc R
C15' C 0.4511(2) 1.0187(2) 0.70178(19) 0.0545(9) Uani 1 1 d .
H15' H 0.4535 1.0715 0.7236 0.072 Uiso 1 1 calc R
C16' C 0.50935(19) 0.9672(2) 0.72412(18) 0.0503(8) Uani 1 1 d .
H16' H 0.5516 0.9858 0.7607 0.067 Uiso 1 1 calc R
C17' C 0.50706(15) 0.8858(2) 0.69283(14) 0.0388(6) Uani 1 1 d .
C18' C 0.56709(16) 0.8316(2) 0.71480(16) 0.0429(7) Uani 1 1 d .
H18' H 0.6101 0.8500 0.7504 0.057 Uiso 1 1 calc R
C19' C 0.56323(15) 0.7529(2) 0.68491(15) 0.0389(6) Uani 1 1 d .
H19' H 0.6034 0.7181 0.7010 0.052 Uiso 1 1 calc R
C20' C 0.49879(14) 0.72279(18) 0.62946(14) 0.0315(6) Uani 1 1 d .
C21' C 0.58431(14) 0.45761(18) 0.54202(14) 0.0309(6) Uani 1 1 d .
C22' C 0.65317(15) 0.4526(2) 0.60025(15) 0.0393(7) Uani 1 1 d .
H22' H 0.6872 0.4937 0.6054 0.052 Uiso 1 1 calc R
C23' C 0.66952(15) 0.3893(2) 0.64768(14) 0.0426(7) Uani 1 1 d .
H23' H 0.7151 0.3866 0.6843 0.057 Uiso 1 1 calc R
C24' C 0.61892(15) 0.32679(19) 0.64295(14) 0.0367(6) Uani 1 1 d .
C25' C 0.63225(18) 0.2659(2) 0.69525(16) 0.0508(8) Uani 1 1 d .
H25' H 0.6762 0.2657 0.7343 0.068 Uiso 1 1 calc R
C26' C 0.5823(2) 0.2073(3) 0.69010(19) 0.0596(10) Uani 1 1 d .
H26' H 0.5923 0.1677 0.7255 0.079 Uiso 1 1 calc R
C27' C 0.5160(2) 0.2062(2) 0.63182(19) 0.0564(9) Uani 1 1 d .
H27' H 0.4822 0.1656 0.6283 0.075 Uiso 1 1 calc R
C28' C 0.50053(17) 0.2657(2) 0.57942(16) 0.0424(7) Uani 1 1 d .
H28' H 0.4562 0.2649 0.5410 0.056 Uiso 1 1 calc R
C29' C 0.55126(15) 0.32762(19) 0.58347(14) 0.0320(6) Uani 1 1 d .
C30' C 0.53523(13) 0.39315(19) 0.53156(12) 0.0293(5) Uani 1 1 d .
C31' C 0.3816(2) 0.4212(4) 0.6475(2) 0.0902(17) Uani 1 1 d .
H31C H 0.3508 0.4076 0.6675 0.120 Uiso 1 1 calc R
H31D H 0.3831 0.3707 0.6218 0.120 Uiso 1 1 calc R
C32' C 0.4525(3) 0.4387(4) 0.7026(3) 0.0961(16) Uani 1 1 d .
H32C H 0.4510 0.4870 0.7304 0.128 Uiso 1 1 calc R
H32D H 0.4701 0.3879 0.7321 0.128 Uiso 1 1 calc R
C33' C 0.2908(2) 0.4685(3) 0.5366(2) 0.0726(12) Uani 1 1 d .
H33D H 0.2711 0.5171 0.5061 0.109 Uiso 1 1 calc R
H33E H 0.2557 0.4446 0.5475 0.109 Uiso 1 1 calc R
H33F H 0.3054 0.4247 0.5147 0.109 Uiso 1 1 calc R
C34' C 0.5674(2) 0.4921(3) 0.7279(2) 0.0733(12) Uani 1 1 d .
H34D H 0.5976 0.5040 0.7077 0.110 Uiso 1 1 calc R
H34E H 0.5890 0.4492 0.7635 0.110 Uiso 1 1 calc R
H34F H 0.5601 0.5447 0.7474 0.110 Uiso 1 1 calc R
C35' C 0.4704(4) 1.0184(4) 0.4730(5) 0.174(4) Uani 1 1 d .
H35C H 0.4720 1.0641 0.4433 0.232 Uiso 1 1 calc R
H35D H 0.4350 1.0355 0.4865 0.232 Uiso 1 1 calc R
C36' C 0.3680(3) 0.9369(4) 0.3994(3) 0.0974(17) Uani 1 1 d .
H36D H 0.3517 0.8850 0.3721 0.146 Uiso 1 1 calc R
H36E H 0.3484 0.9870 0.3704 0.146 Uiso 1 1 calc R
H36F H 0.3531 0.9364 0.4343 0.146 Uiso 1 1 calc R
N1' N 0.35114(16) 0.4970(2) 0.59908(17) 0.0580(8) Uani 1 1 d .
H1A' H 0.3372 0.5388 0.6195 0.077 Uiso 1 1 calc R
N2' N 0.49858(16) 0.4591(2) 0.67458(15) 0.0543(7) Uani 1 1 d .
H2A' H 0.5070 0.4090 0.6576 0.072 Uiso 1 1 calc R
N3' N 0.4444(2) 0.9406(2) 0.43135(19) 0.0666(9) Uani 1 1 d .
H3A' H 0.4578 0.9422 0.3977 0.089 Uiso 1 1 calc R
O1' O 0.42613(10) 0.74790(12) 0.47280(10) 0.0344(4) Uani 1 1 d .
O2' O 0.49805(9) 0.64519(12) 0.60132(9) 0.0327(4) Uani 1 1 d .
O3' O 0.56963(11) 0.52522(14) 0.49925(11) 0.0333(5) Uani 1 1 d .

loop_
_atom_site_aniso_label
_atom_site_aniso_U_11
_atom_site_aniso_U_22
_atom_site_aniso_U_33
_atom_site_aniso_U_23
_atom_site_aniso_U_13
_atom_site_aniso_U_12
Y1 0.02887(18) 0.0277(2) 0.0389(2) 0.000 0.01381(16) 0.000
Li1 0.046(3) 0.045(3) 0.056(3) -0.007(3) 0.019(3) -0.017(2)
Li2 0.052(5) 0.032(4) 0.044(4) 0.000 0.018(4) 0.000
C1 0.0307(13) 0.0276(13) 0.0298(14) -0.0008(11) 0.0131(11) 0.0041(11)
C2 0.0413(16) 0.0460(17) 0.0293(14) 0.0071(13) 0.0135(13) 0.0116(13)
C3 0.0502(18) 0.0491(18) 0.0365(16) 0.0085(14) 0.0262(15) 0.0119(15)
C4 0.0421(17) 0.0368(16) 0.0470(19) 0.0052(14) 0.0282(15) 0.0080(14)
C5 0.053(2) 0.060(2) 0.066(2) 0.0102(19) 0.0435(19) 0.0094(18)
C6 0.0374(17) 0.066(2) 0.072(2) -0.0038(19) 0.0337(18) -0.0005(16)
C7 0.0321(15) 0.057(2) 0.055(2) -0.0070(16) 0.0193(14) 0.0030(14)
C8 0.0356(15) 0.0427(16) 0.0380(15) -0.0041(13) 0.0178(13) 0.0040(13)
C9 0.0332(14) 0.0291(14) 0.0356(15) -0.0011(12) 0.0171(12) 0.0058(11)
C10 0.0311(13) 0.0258(13) 0.0312(14) 0.0017(11) 0.0150(11) 0.0044(11)
C11 0.0268(12) 0.0352(14) 0.0262(13) -0.0002(11) 0.0080(10) 0.0011(11)
C12 0.0318(14) 0.0398(16) 0.0281(14) 0.0080(12) 0.0055(11) 0.0019(12)
C13 0.0458(17) 0.0388(17) 0.0448(17) 0.0086(13) 0.0166(14) 0.0073(14)
C14 0.065(2) 0.0427(19) 0.068(2) 0.0139(18) 0.024(2) 0.0163(17)
C15 0.074(3) 0.052(2) 0.075(3) 0.024(2) 0.025(2) 0.014(2)
C16 0.066(2) 0.070(3) 0.050(2) 0.0331(19) 0.0167(19) 0.006(2)
C17 0.0442(16) 0.056(2) 0.0380(16) 0.0150(15) 0.0136(14) 0.0000(15)
C18 0.056(2) 0.077(2) 0.0318(17) 0.0145(17) 0.0197(15) -0.0001(18)
C19 0.0479(17) 0.064(2) 0.0329(16) -0.0031(15) 0.0209(14) -0.0016(16)
C20 0.0299(13) 0.0372(15) 0.0280(13) -0.0036(11) 0.0102(11) -0.0038(11)
C21 0.0354(14) 0.0321(14) 0.0381(15) 0.0090(12) 0.0199(12) 0.0081(12)
C22 0.0570(19) 0.0412(17) 0.0456(18) 0.0082(14) 0.0352(16) 0.0048(15)
C23 0.0594(18) 0.0520(19) 0.0403(16) 0.0075(15) 0.0345(15) 0.0095(17)
C24 0.0428(16) 0.0407(16) 0.0319(15) 0.0031(12) 0.0195(13) 0.0112(13)
C25 0.0482(17) 0.061(2) 0.0306(15) -0.0011(14) 0.0188(14) 0.0114(16)
C26 0.055(2) 0.060(2) 0.045(2) -0.0206(17) 0.0197(17) -0.0042(18)
C27 0.059(2) 0.051(2) 0.053(2) -0.0157(16) 0.0295(17) -0.0143(17)
C28 0.0535(18) 0.0384(16) 0.0405(16) -0.0061(13) 0.0253(15) -0.0038(14)
C29 0.0363(15) 0.0334(15) 0.0321(15) 0.0024(12) 0.0172(12) 0.0054(12)
C30 0.0371(14) 0.0302(13) 0.0313(13) 0.0014(12) 0.0190(11) 0.0037(12)
C31 0.058(3) 0.182(6) 0.122(5) -0.085(5) 0.045(3) -0.045(3)
C32 0.088(4) 0.124(5) 0.180(6) -0.097(5) 0.070(4) -0.053(4)
C33 0.081(3) 0.166(6) 0.101(4) 0.028(4) 0.055(3) -0.016(4)
C34 0.136(5) 0.127(5) 0.062(3) -0.022(3) 0.038(3) -0.046(4)
C35 0.364(15) 0.031(3) 0.200(12) -0.031(4) 0.108(16) -0.008(6)
C36 0.109(4) 0.109(4) 0.126(5) -0.064(4) 0.057(4) 0.008(3)
N1 0.0526(18) 0.060(2) 0.100(3) -0.0169(19) 0.0369(19) -0.0072(16)
N2 0.0426(16) 0.0592(19) 0.088(3) -0.0233(18) 0.0219(16) -0.0027(15)
N3 0.070(2) 0.059(2) 0.086(3) -0.032(2) 0.012(2) 0.0066(18)
O1 0.0307(9) 0.0347(10) 0.0341(10) -0.0027(8) 0.0136(8) 0.0009(8)
O2 0.0329(9) 0.0337(10) 0.0350(10) -0.0063(9) 0.0141(8) -0.0008(8)
O3 0.0350(11) 0.0287(11) 0.0474(13) 0.0018(9) 0.0229(10) 0.0016(9)
Y1' 0.0369(2) 0.0292(2) 0.0379(2) 0.000 0.02251(17) 0.000
Li1' 0.043(3) 0.044(3) 0.043(3) 0.004(2) 0.022(2) -0.003(2)
Li2' 0.047(4) 0.041(5) 0.050(5) 0.000 0.025(4) 0.000
C1' 0.0314(13) 0.0316(14) 0.0307(14) 0.0029(11) 0.0138(12) 0.0049(12)
C2' 0.0407(16) 0.0477(18) 0.0299(15) -0.0019(13) 0.0137(13) 0.0054(14)
C3' 0.0311(15) 0.0460(18) 0.0367(17) -0.0046(14) 0.0041(13) 0.0055(13)
C4' 0.0327(14) 0.0337(15) 0.0480(18) -0.0069(14) 0.0172(14) 0.0019(12)
C5' 0.0287(15) 0.048(2) 0.070(2) -0.0150(17) 0.0220(16) -0.0054(14)
C6' 0.0440(18) 0.052(2) 0.083(3) -0.0097(18) 0.0443(19) -0.0053(15)
C7' 0.0522(19) 0.0458(18) 0.058(2) 0.0003(15) 0.0376(17) 0.0011(15)
C8' 0.0398(15) 0.0363(15) 0.0406(16) -0.0017(12) 0.0215(13) 0.0017(12)
C9' 0.0298(13) 0.0287(14) 0.0359(15) 0.0013(12) 0.0151(12) 0.0036(11)
C10' 0.0287(13) 0.0285(13) 0.0312(14) 0.0019(11) 0.0128(11) 0.0055(11)
C11' 0.0302(13) 0.0358(14) 0.0293(13) 0.0000(11) 0.0152(11) -0.0023(11)
C12' 0.0402(15) 0.0347(14) 0.0294(14) 0.0003(11) 0.0199(12) -0.0044(12)
C13' 0.0493(17) 0.0360(17) 0.0421(16) 0.0003(13) 0.0236(14) 0.0022(13)
C14' 0.068(2) 0.0351(17) 0.058(2) 0.0018(15) 0.0337(19) 0.0055(16)
C15' 0.080(3) 0.0322(16) 0.056(2) -0.0091(15) 0.036(2) -0.0079(17)
C16' 0.061(2) 0.0446(18) 0.0476(19) -0.0110(15) 0.0271(16) -0.0176(16)
C17' 0.0461(15) 0.0369(16) 0.0353(14) -0.0050(13) 0.0206(12) -0.0128(14)
C18' 0.0370(15) 0.0530(18) 0.0344(16) -0.0039(14) 0.0131(13) -0.0109(14)
C19' 0.0302(14) 0.0482(17) 0.0336(15) 0.0033(13) 0.0109(12) -0.0009(13)
C20' 0.0317(13) 0.0362(15) 0.0284(13) 0.0028(11) 0.0155(11) -0.0016(11)
C21' 0.0322(13) 0.0312(14) 0.0303(14) -0.0052(11) 0.0154(11) 0.0019(11)
C22' 0.0323(14) 0.0404(16) 0.0400(16) -0.0096(13) 0.0126(12) -0.0010(12)
C23' 0.0329(13) 0.0493(18) 0.0327(15) -0.0071(14) 0.0045(11) 0.0102(14)
C24' 0.0395(15) 0.0364(15) 0.0307(14) -0.0012(12) 0.0136(12) 0.0089(12)
C25' 0.0510(18) 0.059(2) 0.0333(16) 0.0059(15) 0.0124(14) 0.0116(17)
C26' 0.066(2) 0.066(3) 0.041(2) 0.0267(18) 0.0201(18) 0.010(2)
C27' 0.060(2) 0.053(2) 0.053(2) 0.0204(17) 0.0236(18) 0.0006(17)
C28' 0.0446(16) 0.0378(16) 0.0402(16) 0.0066(13) 0.0159(13) 0.0009(13)
C29' 0.0388(15) 0.0296(14) 0.0254(13) -0.0007(11) 0.0132(12) 0.0057(12)
C30' 0.0303(12) 0.0302(13) 0.0261(12) -0.0018(11) 0.0121(11) 0.0025(12)
C31' 0.086(3) 0.115(4) 0.059(2) 0.027(3) 0.025(2) -0.044(3)
C32' 0.100(4) 0.120(4) 0.084(3) 0.037(3) 0.056(3) 0.002(3)
C33' 0.055(2) 0.083(3) 0.079(3) 0.004(2) 0.030(2) -0.008(2)
C34' 0.077(3) 0.080(3) 0.051(2) -0.004(2) 0.021(2) 0.015(2)
C35' 0.165(8) 0.029(3) 0.237(12) 0.021(4) 0.018(6) 0.015(3)
C36' 0.089(3) 0.086(3) 0.126(5) 0.038(3) 0.057(3) 0.047(3)
N1' 0.0558(18) 0.0602(19) 0.071(2) -0.0090(16) 0.0401(16) -0.0078(15)
N2' 0.0670(19) 0.0542(17) 0.0572(18) 0.0115(14) 0.0420(16) 0.0149(15)
N3' 0.091(3) 0.0501(19) 0.073(2) 0.0149(16) 0.050(2) 0.0209(18)
O1' 0.0362(10) 0.0346(10) 0.0368(11) 0.0029(8) 0.0207(9) 0.0044(8)
O2' 0.0332(9) 0.0329(10) 0.0334(10) 0.0009(8) 0.0168(8) 0.0013(8)
O3' 0.0347(11) 0.0285(11) 0.0410(12) -0.0012(9) 0.0213(10) -0.0002(9)

loop_
_atom_type_symbol
_atom_type_description
_atom_type_scat_dispersion_real
_atom_type_scat_dispersion_imag
_atom_type_scat_source
C C 0.0033 0.0016 'International Tables Vol C Tables 4.2.6.8 and 6.1.1.4'
H H 0.0000 0.0000 'International Tables Vol C Tables 4.2.6.8 and 6.1.1.4'
N N 0.0061 0.0033 'International Tables Vol C Tables 4.2.6.8 and 6.1.1.4'
O O 0.0106 0.0060 'International Tables Vol C Tables 4.2.6.8 and 6.1.1.4'
Li Li -0.0003 0.0001 'International Tables Vol C Tables 4.2.6.8 and 6.1.1.4'
Y Y -2.7962 3.5667 'International Tables Vol C Tables 4.2.6.8 and 6.1.1.4'

loop_
_geom_angle_atom_site_label_1
_geom_angle_atom_site_label_2
_geom_angle_atom_site_label_3
_geom_angle
_geom_angle_site_symmetry_1
_geom_angle_site_symmetry_3
O1 Y1 O1 76.96(10) 2_657 .
O1 Y1 O3 164.68(7) 2_657 2_657
O1 Y1 O3 102.43(7) . 2_657
O1 Y1 O3 102.43(7) 2_657 .
O1 Y1 O3 164.68(7) . .
O3 Y1 O3 82.20(11) 2_657 .
O1 Y1 O2 83.41(7) 2_657 2_657
O1 Y1 O2 90.30(7) . 2_657
O3 Y1 O2 111.90(8) 2_657 2_657
O3 Y1 O2 74.48(8) . 2_657
O1 Y1 O2 90.30(7) 2_657 .
O1 Y1 O2 83.41(7) . .
O3 Y1 O2 74.48(8) 2_657 .
O3 Y1 O2 111.90(8) . .
O2 Y1 O2 171.98(10) 2_657 .
O1 Y1 Li2 38.48(5) 2_657 .
O1 Y1 Li2 38.48(5) . .
O3 Y1 Li2 138.90(5) 2_657 .
O3 Y1 Li2 138.90(5) . .
O2 Y1 Li2 85.99(5) 2_657 .
O2 Y1 Li2 85.99(5) . .
O1 Y1 Li1 127.90(12) 2_657 .
O1 Y1 Li1 94.98(12) . .
O3 Y1 Li1 36.81(12) 2_657 .
O3 Y1 Li1 97.22(13) . .
O2 Y1 Li1 148.63(12) 2_657 .
O2 Y1 Li1 37.70(12) . .
Li2 Y1 Li1 116.60(11) . .
O1 Y1 Li1 94.98(12) 2_657 2_657
O1 Y1 Li1 127.90(12) . 2_657
O3 Y1 Li1 97.22(13) 2_657 2_657
O3 Y1 Li1 36.81(12) . 2_657
O2 Y1 Li1 37.70(12) 2_657 2_657
O2 Y1 Li1 148.63(12) . 2_657
Li2 Y1 Li1 116.60(11) . 2_657
Li1 Y1 Li1 126.8(2) . 2_657
O3 Li1 O2 91.1(2) 2_657 .
O3 Li1 N1 117.1(3) 2_657 .
O2 Li1 N1 135.5(3) . .
O3 Li1 N2 123.4(3) 2_657 .
O2 Li1 N2 107.3(3) . .
N1 Li1 N2 86.1(2) . .
O3 Li1 Y1 45.33(13) 2_657 .
O2 Li1 Y1 45.82(13) . .
N1 Li1 Y1 148.1(3) . .
N2 Li1 Y1 125.6(3) . .
O1 Li2 O1 91.2(4) 2_657 .
O1 Li2 N3 146.11(12) 2_657 .
O1 Li2 N3 102.11(14) . .
O1 Li2 N3 102.11(14) 2_657 2_657
O1 Li2 N3 146.11(12) . 2_657
N3 Li2 N3 84.0(4) . 2_657
O1 Li2 Y1 45.61(18) 2_657 .
O1 Li2 Y1 45.61(18) . .
N3 Li2 Y1 138.02(19) . .
N3 Li2 Y1 138.02(19) 2_657 .
O1 C1 C10 121.6(2) . .
O1 C1 C2 118.5(2) . .
C10 C1 C2 119.9(2) . .
C3 C2 C1 121.5(3) . .
C2 C3 C4 120.2(3) . .
C9 C4 C3 119.2(3) . .
C9 C4 C5 119.4(3) . .
C3 C4 C5 121.5(3) . .
C6 C5 C4 120.9(3) . .
C5 C6 C7 119.7(3) . .
C8 C7 C6 121.2(3) . .
C7 C8 C9 121.1(3) . .
C4 C9 C8 117.7(3) . .
C4 C9 C10 120.2(3) . .
C8 C9 C10 122.0(3) . .
C1 C10 C9 118.9(2) . .
C1 C10 C11 120.1(2) . .
C9 C10 C11 121.0(2) . .
C20 C11 C12 119.3(3) . .
C20 C11 C10 120.9(2) . .
C12 C11 C10 119.8(2) . .
C17 C12 C13 117.3(3) . .
C17 C12 C11 120.7(3) . .
C13 C12 C11 122.0(3) . .
C14 C13 C12 121.8(3) . .
C13 C14 C15 120.9(4) . .
C16 C15 C14 119.5(3) . .
C15 C16 C17 121.5(3) . .
C18 C17 C12 118.3(3) . .
C18 C17 C16 122.7(3) . .
C12 C17 C16 118.9(3) . .
C19 C18 C17 121.3(3) . .
C18 C19 C20 121.2(3) . .
O2 C20 C11 121.9(2) . .
O2 C20 C19 118.9(3) . .
C11 C20 C19 119.2(3) . .
O3 C21 C30 122.4(2) . .
O3 C21 C22 118.1(3) . .
C30 C21 C22 119.6(3) . .
C23 C22 C21 121.9(3) . .
C22 C23 C24 120.6(3) . .
C25 C24 C29 119.9(3) . .
C25 C24 C23 121.4(3) . .
C29 C24 C23 118.7(3) . .
C26 C25 C24 121.3(3) . .
C25 C26 C27 119.9(3) . .
C28 C27 C26 120.0(3) . .
C27 C28 C29 121.6(3) . .
C28 C29 C24 117.3(3) . .
C28 C29 C30 122.3(3) . .
C24 C29 C30 120.4(3) . .
C21 C30 C29 118.6(2) . .
C21 C30 C30 120.2(2) . 2_657
C29 C30 C30 121.1(2) . 2_657
C32 C31 N1 114.4(5) . .
N2 C32 C31 115.4(4) . .
C35 C35 N3 124.9(3) 2_657 .
C33 N1 C31 112.6(5) . .
C33 N1 Li1 111.8(3) . .
C31 N1 Li1 104.3(3) . .
C32 N2 C34 117.5(5) . .
C32 N2 Li1 104.0(3) . .
C34 N2 Li1 110.6(3) . .
C35 N3 C36 113.4(7) . .
C35 N3 Li2 103.1(4) . .
C36 N3 Li2 114.7(3) . .
C1 O1 Li2 134.4(2) . .
C1 O1 Y1 116.24(16) . .
Li2 O1 Y1 95.90(18) . .
C20 O2 Li1 128.9(2) . .
C20 O2 Y1 122.68(16) . .
Li1 O2 Y1 96.47(19) . .
C21 O3 Li1 136.2(3) . 2_657
C21 O3 Y1 121.74(17) . .
Li1 O3 Y1 97.86(19) 2_657 .
O1' Y1' O1' 77.73(10) 2_656 .
O1' Y1' O3' 165.11(7) 2_656 2_656
O1' Y1' O3' 101.27(7) . 2_656
O1' Y1' O3' 101.27(7) 2_656 .
O1' Y1' O3' 165.11(7) . .
O3' Y1' O3' 83.49(10) 2_656 .
O1' Y1' O2' 90.93(7) 2_656 .
O1' Y1' O2' 82.54(7) . .
O3' Y1' O2' 74.26(7) 2_656 .
O3' Y1' O2' 112.35(7) . .
O1' Y1' O2' 82.54(7) 2_656 2_656
O1' Y1' O2' 90.93(7) . 2_656
O3' Y1' O2' 112.35(7) 2_656 2_656
O3' Y1' O2' 74.26(7) . 2_656
O2' Y1' O2' 171.63(10) . 2_656
O1' Y1' Li2' 38.86(5) 2_656 .
O1' Y1' Li2' 38.86(5) . .
O3' Y1' Li2' 138.25(5) 2_656 .
O3' Y1' Li2' 138.25(5) . .
O2' Y1' Li2' 85.81(5) . .
O2' Y1' Li2' 85.81(5) 2_656 .
O1' Y1' Li1' 128.71(11) 2_656 .
O1' Y1' Li1' 94.19(11) . .
O3' Y1' Li1' 36.42(11) 2_656 .
O3' Y1' Li1' 97.79(11) . .
O2' Y1' Li1' 37.90(11) . .
O2' Y1' Li1' 148.71(11) 2_656 .
Li2' Y1' Li1' 116.65(10) . .
O1' Y1' Li1' 94.19(11) 2_656 2_656
O1' Y1' Li1' 128.71(11) . 2_656
O3' Y1' Li1' 97.79(11) 2_656 2_656
O3' Y1' Li1' 36.42(11) . 2_656
O2' Y1' Li1' 148.71(11) . 2_656
O2' Y1' Li1' 37.90(11) 2_656 2_656
Li2' Y1' Li1' 116.65(10) . 2_656
Li1' Y1' Li1' 126.7(2) . 2_656
O3' Li1' O2' 89.6(2) 2_656 .
O3' Li1' N2' 123.9(3) 2_656 .
O2' Li1' N2' 107.2(3) . .
O3' Li1' N1' 112.6(3) 2_656 .
O2' Li1' N1' 143.2(3) . .
N2' Li1' N1' 85.0(2) . .
O3' Li1' Y1' 44.64(13) 2_656 .
O2' Li1' Y1' 45.04(12) . .
N2' Li1' Y1' 124.9(2) . .
N1' Li1' Y1' 148.4(2) . .
O1' Li2' O1' 89.6(4) . 2_656
O1' Li2' N3' 147.30(11) . 2_656
O1' Li2' N3' 101.76(12) 2_656 2_656
O1' Li2' N3' 101.76(12) . .
O1' Li2' N3' 147.30(11) 2_656 .
N3' Li2' N3' 85.1(4) 2_656 .
O1' Li2' Y1' 44.82(18) . .
O1' Li2' Y1' 44.82(18) 2_656 .
N3' Li2' Y1' 137.46(19) 2_656 .
N3' Li2' Y1' 137.46(19) . .
O1' C1' C10' 121.7(2) . .
O1' C1' C2' 118.7(2) . .
C10' C1' C2' 119.6(2) . .
C3' C2' C1' 120.7(3) . .
C2' C3' C4' 121.5(3) . .
C3' C4' C9' 118.8(3) . .
C3' C4' C5' 122.2(3) . .
C9' C4' C5' 119.0(3) . .
C6' C5' C4' 121.3(3) . .
C5' C6' C7' 119.7(3) . .
C8' C7' C6' 121.0(3) . .
C7' C8' C9' 120.6(3) . .
C8' C9' C4' 118.3(3) . .
C8' C9' C10' 122.1(3) . .
C4' C9' C10' 119.5(3) . .
C1' C10' C9' 119.7(2) . .
C1' C10' C11' 119.6(2) . .
C9' C10' C11' 120.6(2) . .
C20' C11' C12' 119.3(2) . .
C20' C11' C10' 120.0(2) . .
C12' C11' C10' 120.6(2) . .
C13' C12' C17' 117.6(3) . .
C13' C12' C11' 122.2(3) . .
C17' C12' C11' 120.2(3) . .
C14' C13' C12' 121.6(3) . .
C13' C14' C15' 120.1(3) . .
C16' C15' C14' 120.1(3) . .
C15' C16' C17' 121.4(3) . .
C18' C17' C16' 122.3(3) . .
C18' C17' C12' 118.4(3) . .
C16' C17' C12' 119.2(3) . .
C19' C18' C17' 121.3(3) . .
C18' C19' C20' 121.2(3) . .
O2' C20' C11' 121.6(2) . .
O2' C20' C19' 118.8(2) . .
C11' C20' C19' 119.6(3) . .
O3' C21' C30' 122.0(2) . .
O3' C21' C22' 118.4(2) . .
C30' C21' C22' 119.6(3) . .
C23' C22' C21' 121.2(3) . .
C22' C23' C24' 121.4(3) . .
C25' C24' C23' 122.4(3) . .
C25' C24' C29' 119.2(3) . .
C23' C24' C29' 118.4(3) . .
C26' C25' C24' 121.4(3) . .
C25' C26' C27' 120.3(3) . .
C28' C27' C26' 120.0(3) . .
C27' C28' C29' 121.0(3) . .
C28' C29' C24' 118.1(3) . .
C28' C29' C30' 122.0(3) . .
C24' C29' C30' 119.8(3) . .
C21' C30' C29' 119.3(2) . .
C21' C30' C30' 120.8(2) . 2_656
C29' C30' C30' 119.9(2) . 2_656
C32' C31' N1' 112.6(4) . .
N2' C32' C31' 110.1(4) . .
C35' C35' N3' 120.7(5) 2_656 .
C33' N1' C31' 109.7(3) . .
C33' N1' Li1' 117.0(3) . .
C31' N1' Li1' 102.1(3) . .
C32' N2' C34' 111.5(4) . .
C32' N2' Li1' 105.4(3) . .
C34' N2' Li1' 116.9(3) . .
C36' N3' C35' 110.5(5) . .
C36' N3' Li2' 116.9(3) . .
C35' N3' Li2' 103.4(4) . .
C1' O1' Li2' 134.0(2) . .
C1' O1' Y1' 116.82(16) . .
Li2' O1' Y1' 96.31(19) . .
C20' O2' Li1' 130.3(2) . .
C20' O2' Y1' 121.33(16) . .
Li1' O2' Y1' 97.06(17) . .
C21' O3' Li1' 135.4(2) . 2_656
C21' O3' Y1' 120.87(16) . .
Li1' O3' Y1' 98.94(18) 2_656 .

loop_
_geom_bond_atom_site_label_1
_geom_bond_atom_site_label_2
_geom_bond_distance
_geom_bond_site_symmetry_2
Y1 O1 2.2311(19) 2_657
Y1 O1 2.2311(19) .
Y1 O3 2.241(2) 2_657
Y1 O3 2.241(2) .
Y1 O2 2.2529(18) 2_657
Y1 O2 2.2529(18) .
Y1 Li2 3.105(8) .
Y1 Li1 3.121(5) .
Y1 Li1 3.121(5) 2_657
Li1 O3 1.888(6) 2_657
Li1 O2 1.921(6) .
Li1 N1 2.056(6) .
Li1 N2 2.119(7) .
Li2 O1 1.943(6) 2_657
Li2 O1 1.943(6) .
Li2 N3 2.120(7) .
Li2 N3 2.120(7) 2_657
C1 O1 1.339(3) .
C1 C10 1.389(4) .
C1 C2 1.421(4) .
C2 C3 1.357(4) .
C3 C4 1.416(5) .
C4 C9 1.414(4) .
C4 C5 1.424(5) .
C5 C6 1.366(5) .
C6 C7 1.386(5) .
C7 C8 1.370(4) .
C8 C9 1.418(4) .
C9 C10 1.428(4) .
C10 C11 1.490(4) .
C11 C20 1.387(4) .
C11 C12 1.430(4) .
C12 C17 1.418(4) .
C12 C13 1.421(4) .
C13 C14 1.361(4) .
C14 C15 1.392(6) .
C15 C16 1.357(6) .
C16 C17 1.429(5) .
C17 C18 1.403(5) .
C18 C19 1.362(5) .
C19 C20 1.432(4) .
C20 O2 1.332(3) .
C21 O3 1.332(4) .
C21 C30 1.396(4) .
C21 C22 1.428(4) .
C22 C23 1.344(5) .
C23 C24 1.423(4) .
C24 C25 1.410(5) .
C24 C29 1.422(4) .
C25 C26 1.359(5) .
C26 C27 1.402(5) .
C27 C28 1.384(4) .
C28 C29 1.409(4) .
C29 C30 1.433(4) .
C30 C30 1.500(5) 2_657
C31 C32 1.432(7) .
C31 N1 1.461(6) .
C32 N2 1.422(6) .
C33 N1 1.407(6) .
C34 N2 1.444(6) .
C35 C35 1.211(16) 2_657
C35 N3 1.420(8) .
C36 N3 1.435(7) .
O3 Li1 1.888(6) 2_657
Y1' O1' 2.2370(19) 2_656
Y1' O1' 2.2370(19) .
Y1' O3' 2.248(2) 2_656
Y1' O3' 2.248(2) .
Y1' O2' 2.2538(17) .
Y1' O2' 2.2538(17) 2_656
Y1' Li2' 3.154(9) .
Y1' Li1' 3.161(5) .
Y1' Li1' 3.161(5) 2_656
Li1' O3' 1.900(6) 2_656
Li1' O2' 1.957(5) .
Li1' N2' 2.112(6) .
Li1' N1' 2.112(6) .
Li2' O1' 1.991(6) .
Li2' O1' 1.991(6) 2_656
Li2' N3' 2.099(7) 2_656
Li2' N3' 2.099(7) .
C1' O1' 1.336(3) .
C1' C10' 1.387(4) .
C1' C2' 1.429(4) .
C2' C3' 1.354(4) .
C3' C4' 1.413(5) .
C4' C9' 1.417(4) .
C4' C5' 1.424(4) .
C5' C6' 1.350(5) .
C6' C7' 1.403(5) .
C7' C8' 1.370(4) .
C8' C9' 1.416(4) .
C9' C10' 1.435(4) .
C10' C11' 1.494(4) .
C11' C20' 1.392(4) .
C11' C12' 1.434(4) .
C12' C13' 1.419(4) .
C12' C17' 1.422(4) .
C13' C14' 1.372(4) .
C14' C15' 1.401(5) .
C15' C16' 1.359(5) .
C16' C17' 1.417(4) .
C17' C18' 1.413(4) .
C18' C19' 1.359(4) .
C19' C20' 1.424(4) .
C20' O2' 1.339(3) .
C21' O3' 1.336(3) .
C21' C30' 1.382(4) .
C21' C22' 1.432(4) .
C22' C23' 1.347(4) .
C23' C24' 1.413(5) .
C24' C25' 1.404(4) .
C24' C29' 1.426(4) .
C25' C26' 1.361(5) .
C26' C27' 1.398(5) .
C27' C28' 1.383(4) .
C28' C29' 1.414(4) .
C29' C30' 1.438(4) .
C30' C30' 1.497(5) 2_656
C31' C32' 1.457(7) .
C31' N1' 1.504(5) .
C32' N2' 1.421(5) .
C33' N1' 1.445(5) .
C34' N2' 1.477(5) .
C35' C35' 1.268(13) 2_656
C35' N3' 1.449(8) .
C36' N3' 1.448(6) .
O3' Li1' 1.900(6) 2_656
